data_4081797
loop_
_publ_author_name
'Meltzer, Antje'
'Majumdar, Moumita'
'White, Andrew J. P.'
'Huch, Volker'
'Scheschkewitz, David'

_publ_section_title
;
 Potential Protecting Group Strategy for Disila Analogues of
 Vinyllithiums: Synthesis and Reactivity of a
 2,4,6-Trimethoxyphenyl-Substituted Disilene
;
_journal_issue 22
_journal_name_full Organometallics
_journal_page_first 6844
_journal_paper_doi 10.1021/om400545w
_journal_volume 32
_journal_year 2013
_chemical_formula_sum 'C59 H89 N O3 Si2'
_chemical_formula_weight 916.49
_chemical_name_systematic
; 
 ? 
;
_space_group_IT_number 2
_symmetry_cell_setting triclinic
_symmetry_space_group_name_Hall '-P 1'
_symmetry_space_group_name_H-M 'P -1'
_atom_sites_solution_hydrogens geom
_atom_sites_solution_primary direct
_atom_sites_solution_secondary difmap
_audit_creation_method SHELXL-97
_cell_angle_alpha 77.539(12)
_cell_angle_beta 73.902(11)
_cell_angle_gamma 82.448(19)
_cell_formula_units_Z 2
_cell_length_a 11.388(5)
_cell_length_b 13.624(6)
_cell_length_c 19.613(10)
_cell_measurement_reflns_used 1045
_cell_measurement_temperature 132(2)
_cell_measurement_theta_max 20.40
_cell_measurement_theta_min 2.66
_cell_volume 2846(2)
_computing_cell_refinement 'Bruker SAINT'
_computing_data_collection 'Bruker APEX2'
_computing_data_reduction 'Bruker SAINT'
_computing_molecular_graphics 'Bruker SHELXTL'
_computing_publication_material 'Bruker SHELXTL'
_computing_structure_refinement 'SHELXL-97 (Sheldrick, 2008)'
_computing_structure_solution 'SHELXS-97 (Sheldrick, 2008)'
_diffrn_ambient_temperature 132(2)
_diffrn_measured_fraction_theta_full 0.998
_diffrn_measured_fraction_theta_max 0.998
_diffrn_measurement_device_type 'Bruker APEX-II CCD'
_diffrn_measurement_method '\f and \w scans'
_diffrn_radiation_monochromator graphite
_diffrn_radiation_source 'fine-focus sealed tube'
_diffrn_radiation_type MoK\a
_diffrn_radiation_wavelength 0.71073
_diffrn_reflns_av_R_equivalents 0.0566
_diffrn_reflns_av_sigmaI/netI 0.0747
_diffrn_reflns_limit_h_max 14
_diffrn_reflns_limit_h_min -14
_diffrn_reflns_limit_k_max 17
_diffrn_reflns_limit_k_min -12
_diffrn_reflns_limit_l_max 24
_diffrn_reflns_limit_l_min -24
_diffrn_reflns_number 42965
_diffrn_reflns_theta_full 26.37
_diffrn_reflns_theta_max 26.37
_diffrn_reflns_theta_min 1.10
_exptl_absorpt_coefficient_mu 0.103
_exptl_absorpt_correction_T_max 0.9796
_exptl_absorpt_correction_T_min 0.9472
_exptl_absorpt_correction_type multi-scan
_exptl_absorpt_process_details 'SADABS, BrukerAXS 2008'
_exptl_crystal_colour yellow
_exptl_crystal_density_diffrn 1.069
_exptl_crystal_density_method 'not measured'
_exptl_crystal_description block
_exptl_crystal_F_000 1004
_exptl_crystal_size_max 0.53
_exptl_crystal_size_mid 0.53
_exptl_crystal_size_min 0.20
_refine_diff_density_max 0.532
_refine_diff_density_min -0.349
_refine_diff_density_rms 0.052
_refine_ls_extinction_method none
_refine_ls_goodness_of_fit_ref 1.018
_refine_ls_hydrogen_treatment mixed
_refine_ls_matrix_type full
_refine_ls_number_parameters 679
_refine_ls_number_reflns 11609
_refine_ls_number_restraints 266
_refine_ls_restrained_S_all 1.022
_refine_ls_R_factor_all 0.1158
_refine_ls_R_factor_gt 0.0624
_refine_ls_shift/su_max 0.112
_refine_ls_shift/su_mean 0.002
_refine_ls_structure_factor_coef Fsqd
_refine_ls_weighting_details 'calc w=1/[\s^2^(Fo^2^)+(0.0699P)^2^+1.5124P] where P=(Fo^2^+2Fc^2^)/3'
_refine_ls_weighting_scheme calc
_refine_ls_wR_factor_gt 0.1430
_refine_ls_wR_factor_ref 0.1718
_reflns_number_gt 7002
_reflns_number_total 11609
_reflns_threshold_expression >2sigma(I)
_cod_data_source_file om400545w_si_010.cif
_cod_data_source_block 9
_cod_depositor_comments
;
The following automatic conversions were performed:

'_symmetry_cell_setting' value 'Triclinic' changed to 'triclinic'
according to /home/saulius/struct/CIF-dictionaries/cif_core.dic
dictionary named 'cif_core.dic' version 2.4.2 from 2011-04-26.

Automatic conversion script
Id: cif_fix_values 1891 2012-01-12 08:04:46Z andrius 
;
_cod_original_cell_volume 2847(2)
_cod_original_sg_symbol_H-M P-1
_cod_database_code 4081797

loop_
_symmetry_equiv_pos_as_xyz
'x, y, z'
'-x, -y, -z'

loop_
_atom_site_label
_atom_site_type_symbol
_atom_site_fract_x
_atom_site_fract_y
_atom_site_fract_z
_atom_site_U_iso_or_equiv
_atom_site_adp_type
_atom_site_occupancy
_atom_site_symmetry_multiplicity
_atom_site_calc_flag
_atom_site_refinement_flags
_atom_site_disorder_assembly
_atom_site_disorder_group
Si1 Si 0.14349(6) 0.23377(6) 0.22709(4) 0.02989(19) Uani 1 1 d U . .
Si2 Si -0.10065(6) 0.37565(5) 0.32153(4) 0.02672(18) Uani 1 1 d U . .
O1 O -0.12093(16) 0.30668(15) 0.48878(9) 0.0398(5) Uani 1 1 d U . .
O2 O -0.51401(16) 0.18326(15) 0.55679(10) 0.0447(5) Uani 1 1 d U . .
O3 O -0.31338(15) 0.30850(15) 0.30691(9) 0.0373(5) Uani 1 1 d U . .
N1 N 0.04584(17) 0.38193(16) 0.32577(11) 0.0289(5) Uani 1 1 d U . .
C1 C 0.3179(2) 0.2185(2) 0.20827(13) 0.0321(6) Uani 1 1 d U A .
C2 C 0.3913(2) 0.2861(2) 0.15187(14) 0.0400(7) Uani 1 1 d U . .
C3 C 0.5162(2) 0.2589(3) 0.12658(16) 0.0497(8) Uani 1 1 d U A .
H3 H 0.5641 0.3044 0.0884 0.060 Uiso 1 1 calc R . .
C4 C 0.5732(2) 0.1702(3) 0.15398(18) 0.0535(9) Uani 1 1 d U . .
C5 C 0.5036(3) 0.1073(3) 0.21167(18) 0.0503(8) Uani 1 1 d U A .
H5 H 0.5422 0.0471 0.2332 0.060 Uiso 1 1 calc R . .
C6 C 0.3778(2) 0.1295(2) 0.23940(15) 0.0373(6) Uani 1 1 d U . .
C7 C 0.3421(3) 0.3876(3) 0.11749(16) 0.0532(9) Uani 1 1 d U . .
H7 H 0.2549 0.3994 0.1450 0.064 Uiso 1 1 calc R . .
C8 C 0.3439(3) 0.3935(4) 0.03840(17) 0.0843(14) Uani 1 1 d U . .
H8A H 0.4272 0.3754 0.0112 0.126 Uiso 1 1 calc R . .
H8B H 0.3178 0.4623 0.0178 0.126 Uiso 1 1 calc R . .
H8C H 0.2879 0.3465 0.0356 0.126 Uiso 1 1 calc R . .
C9 C 0.4139(3) 0.4737(3) 0.1220(2) 0.0670(10) Uani 1 1 d U . .
H9A H 0.4188 0.4678 0.1719 0.101 Uiso 1 1 calc R . .
H9B H 0.3717 0.5389 0.1069 0.101 Uiso 1 1 calc R . .
H9C H 0.4968 0.4692 0.0902 0.101 Uiso 1 1 calc R . .
C10A C 0.7101(16) 0.1091(12) 0.1402(6) 0.054(3) Uani 0.278(8) 1 d PDU A 1
H10A H 0.7147 0.0506 0.1804 0.065 Uiso 0.278(8) 1 calc PR A 1
C11A C 0.7916(10) 0.1893(12) 0.1377(10) 0.070(4) Uani 0.278(8) 1 d PDU A 1
H11A H 0.7409 0.2475 0.1548 0.105 Uiso 0.278(8) 1 calc PR A 1
H11B H 0.8397 0.2104 0.0879 0.105 Uiso 0.278(8) 1 calc PR A 1
H11C H 0.8470 0.1622 0.1687 0.105 Uiso 0.278(8) 1 calc PR A 1
C10B C 0.7080(5) 0.1518(5) 0.1166(3) 0.0544(19) Uani 0.722(8) 1 d PDU A 2
H10B H 0.7372 0.2165 0.0850 0.065 Uiso 0.722(8) 1 calc PR A 2
C11B C 0.7825(5) 0.1200(6) 0.1715(3) 0.078(2) Uani 0.722(8) 1 d PDU A 2
H11D H 0.7614 0.1667 0.2054 0.117 Uiso 0.722(8) 1 calc PR A 2
H11E H 0.8699 0.1209 0.1467 0.117 Uiso 0.722(8) 1 calc PR A 2
H11F H 0.7644 0.0517 0.1980 0.117 Uiso 0.722(8) 1 calc PR A 2
C12 C 0.7249(3) 0.0750(3) 0.0699(2) 0.0825(13) Uani 1 1 d DU . .
H12A H 0.6456 0.0842 0.0579 0.124 Uiso 1 1 calc R A 1
H12B H 0.7544 0.0036 0.0747 0.124 Uiso 1 1 calc R A 1
H12C H 0.7841 0.1151 0.0314 0.124 Uiso 1 1 calc R A 1
C13 C 0.3100(3) 0.0562(2) 0.30323(16) 0.0439(7) Uani 1 1 d U A .
H13 H 0.2227 0.0839 0.3166 0.053 Uiso 1 1 calc R . .
C14 C 0.3611(3) 0.0459(3) 0.36967(18) 0.0606(9) Uani 1 1 d U . .
H14A H 0.4462 0.0171 0.3587 0.091 Uiso 1 1 calc R A .
H14B H 0.3116 0.0015 0.4108 0.091 Uiso 1 1 calc R . .
H14C H 0.3580 0.1125 0.3818 0.091 Uiso 1 1 calc R . .
C15 C 0.3107(3) -0.0474(2) 0.28493(19) 0.0579(9) Uani 1 1 d U . .
H15A H 0.3941 -0.0798 0.2768 0.087 Uiso 1 1 calc R A .
H15B H 0.2822 -0.0395 0.2411 0.087 Uiso 1 1 calc R . .
H15C H 0.2561 -0.0892 0.3251 0.087 Uiso 1 1 calc R . .
C16 C 0.0867(2) 0.1147(2) 0.21653(15) 0.0383(7) Uani 1 1 d U B .
C17 C 0.0124(2) 0.0479(2) 0.27281(17) 0.0469(8) Uani 1 1 d U . .
C18 C -0.0034(3) -0.0466(3) 0.2614(2) 0.0608(9) Uani 1 1 d U B .
H18 H -0.0519 -0.0908 0.3002 0.073 Uiso 1 1 calc R . .
C19 C 0.0469(3) -0.0792(3) 0.1975(2) 0.0685(10) Uani 1 1 d U . .
C20 C 0.1150(3) -0.0130(3) 0.1417(2) 0.0633(10) Uani 1 1 d U B .
H20 H 0.1490 -0.0330 0.0963 0.076 Uiso 1 1 calc R . .
C21 C 0.1359(2) 0.0829(3) 0.14937(16) 0.0479(8) Uani 1 1 d U . .
C22 C -0.0556(3) 0.0740(2) 0.34596(18) 0.0583(9) Uani 1 1 d U . .
H22 H -0.0405 0.1447 0.3459 0.070 Uiso 1 1 calc R . .
C23 C -0.1918(3) 0.0678(3) 0.3590(3) 0.0898(14) Uani 1 1 d U . .
H23A H -0.2212 0.1147 0.3207 0.135 Uiso 1 1 calc R . .
H23B H -0.2347 0.0857 0.4059 0.135 Uiso 1 1 calc R . .
H23C H -0.2080 -0.0010 0.3589 0.135 Uiso 1 1 calc R . .
C24 C -0.0146(5) 0.0044(5) 0.4083(2) 0.124(2) Uani 1 1 d U . .
H24A H -0.0369 -0.0640 0.4123 0.186 Uiso 1 1 calc R . .
H24B H -0.0549 0.0286 0.4534 0.186 Uiso 1 1 calc R . .
H24C H 0.0745 0.0039 0.3995 0.186 Uiso 1 1 calc R . .
C25A C 0.0378(9) -0.1839(15) 0.1857(10) 0.088(2) Uani 0.447(6) 1 d PDU B 1
H25A H 0.0365 -0.2236 0.2351 0.106 Uiso 0.447(6) 1 calc PR B 1
C26A C -0.0883(7) -0.1919(6) 0.1843(6) 0.060(2) Uani 0.447(6) 1 d PDU B 1
H26A H -0.1451 -0.1592 0.2218 0.090 Uiso 0.447(6) 1 calc PR B 1
H26B H -0.1041 -0.2631 0.1932 0.090 Uiso 0.447(6) 1 calc PR B 1
H26C H -0.1001 -0.1586 0.1369 0.090 Uiso 0.447(6) 1 calc PR B 1
C27A C 0.1442(9) -0.2347(8) 0.1436(8) 0.105(3) Uani 0.447(6) 1 d PDU B 1
H27A H 0.1296 -0.3055 0.1486 0.157 Uiso 0.447(6) 1 calc PR B 1
H27B H 0.2159 -0.2310 0.1610 0.157 Uiso 0.447(6) 1 calc PR B 1
H27C H 0.1591 -0.2020 0.0926 0.157 Uiso 0.447(6) 1 calc PR B 1
C25B C 0.0124(11) -0.1831(11) 0.1930(7) 0.087(2) Uani 0.553(6) 1 d PDU B 2
H25B H -0.0659 -0.1947 0.2314 0.104 Uiso 0.553(6) 1 calc PR B 2
C26B C -0.0172(10) -0.1873(7) 0.1264(6) 0.100(3) Uani 0.553(6) 1 d PDU B 2
H26D H -0.0389 -0.2554 0.1285 0.150 Uiso 0.553(6) 1 calc PR B 2
H26E H 0.0539 -0.1708 0.0855 0.150 Uiso 0.553(6) 1 calc PR B 2
H26F H -0.0867 -0.1387 0.1203 0.150 Uiso 0.553(6) 1 calc PR B 2
C27B C 0.1006(6) -0.2614(5) 0.2163(5) 0.066(2) Uani 0.553(6) 1 d PDU B 2
H27D H 0.1175 -0.2485 0.2598 0.099 Uiso 0.553(6) 1 calc PR B 2
H27E H 0.1768 -0.2611 0.1777 0.099 Uiso 0.553(6) 1 calc PR B 2
H27F H 0.0669 -0.3272 0.2270 0.099 Uiso 0.553(6) 1 calc PR B 2
C28 C 0.2083(3) 0.1504(3) 0.08387(16) 0.0560(9) Uani 1 1 d U B .
H28 H 0.2154 0.2142 0.0993 0.067 Uiso 1 1 calc R . .
C29 C 0.3397(3) 0.1062(3) 0.05452(19) 0.0734(12) Uani 1 1 d U . .
H29A H 0.3818 0.0893 0.0934 0.110 Uiso 1 1 calc R B .
H29B H 0.3842 0.1559 0.0151 0.110 Uiso 1 1 calc R . .
H29C H 0.3368 0.0451 0.0364 0.110 Uiso 1 1 calc R . .
C30 C 0.1404(3) 0.1791(4) 0.02441(19) 0.0782(12) Uani 1 1 d U . .
H30A H 0.1382 0.1194 0.0046 0.117 Uiso 1 1 calc R B .
H30B H 0.1831 0.2308 -0.0141 0.117 Uiso 1 1 calc R . .
H30C H 0.0565 0.2055 0.0446 0.117 Uiso 1 1 calc R . .
C31 C -0.1801(2) 0.4892(2) 0.27556(14) 0.0333(6) Uani 1 1 d U C .
C32 C -0.2497(2) 0.5577(2) 0.31935(16) 0.0384(7) Uani 1 1 d U . .
C33 C -0.3311(3) 0.6315(2) 0.2924(2) 0.0561(9) Uani 1 1 d U C .
H33 H -0.3780 0.6766 0.3223 0.067 Uiso 1 1 calc R . .
C34 C -0.3455(3) 0.6411(3) 0.2233(2) 0.0650(10) Uani 1 1 d U . .
C35 C -0.2729(3) 0.5770(3) 0.17973(19) 0.0575(9) Uani 1 1 d U C .
H35 H -0.2798 0.5843 0.1317 0.069 Uiso 1 1 calc R . .
C36 C -0.1900(2) 0.5022(2) 0.20375(15) 0.0415(7) Uani 1 1 d U . .
C37 C -0.2361(2) 0.5560(2) 0.39424(16) 0.0409(7) Uani 1 1 d U . .
H37 H -0.1752 0.4988 0.4049 0.049 Uiso 1 1 calc R . .
C38 C -0.3558(3) 0.5388(2) 0.45318(18) 0.0568(9) Uani 1 1 d U . .
H38A H -0.4163 0.5953 0.4452 0.085 Uiso 1 1 calc R . .
H38B H -0.3406 0.5341 0.5006 0.085 Uiso 1 1 calc R . .
H38C H -0.3873 0.4761 0.4515 0.085 Uiso 1 1 calc R . .
C39 C -0.1846(3) 0.6533(2) 0.39627(18) 0.0503(8) Uani 1 1 d U . .
H39A H -0.1074 0.6627 0.3588 0.075 Uiso 1 1 calc R . .
H39B H -0.1699 0.6490 0.4438 0.075 Uiso 1 1 calc R . .
H39C H -0.2437 0.7107 0.3875 0.075 Uiso 1 1 calc R . .
C40A C -0.4405(5) 0.7150(4) 0.1927(4) 0.0738(19) Uani 0.748(6) 1 d PDU C 1
H40A H -0.4420 0.6966 0.1463 0.089 Uiso 0.748(6) 1 calc PR C 1
C41A C -0.3946(5) 0.8204(4) 0.1743(3) 0.0791(19) Uani 0.748(6) 1 d PDU C 1
H41A H -0.3112 0.8192 0.1427 0.119 Uiso 0.748(6) 1 calc PR C 1
H41B H -0.3944 0.8418 0.2189 0.119 Uiso 0.748(6) 1 calc PR C 1
H41C H -0.4487 0.8678 0.1495 0.119 Uiso 0.748(6) 1 calc PR C 1
C42A C -0.5695(5) 0.6992(5) 0.2455(4) 0.0729(19) Uani 0.748(6) 1 d PDU C 1
H42A H -0.5838 0.6274 0.2570 0.109 Uiso 0.748(6) 1 calc PR C 1
H42B H -0.6323 0.7376 0.2229 0.109 Uiso 0.748(6) 1 calc PR C 1
H42C H -0.5738 0.7225 0.2901 0.109 Uiso 0.748(6) 1 calc PR C 1
C40B C -0.4517(17) 0.7381(13) 0.2233(8) 0.065(3) Uani 0.252(6) 1 d PDU C 2
H40B H -0.4701 0.7858 0.2578 0.078 Uiso 0.252(6) 1 calc PR C 2
C41B C -0.4353(15) 0.7713(14) 0.1413(7) 0.073(4) Uani 0.252(6) 1 d PDU C 2
H41D H -0.3562 0.8004 0.1192 0.109 Uiso 0.252(6) 1 calc PR C 2
H41E H -0.5016 0.8218 0.1321 0.109 Uiso 0.252(6) 1 calc PR C 2
H41F H -0.4378 0.7127 0.1203 0.109 Uiso 0.252(6) 1 calc PR C 2
C42B C -0.5501(18) 0.6907(18) 0.2035(14) 0.093(5) Uani 0.252(6) 1 d PDU C 2
H42D H -0.5188 0.6233 0.1935 0.139 Uiso 0.252(6) 1 calc PR C 2
H42E H -0.5703 0.7331 0.1605 0.139 Uiso 0.252(6) 1 calc PR C 2
H42F H -0.6238 0.6854 0.2439 0.139 Uiso 0.252(6) 1 calc PR C 2
C43 C -0.1077(3) 0.4384(3) 0.15237(15) 0.0495(8) Uani 1 1 d U C .
H43 H -0.0902 0.3710 0.1816 0.059 Uiso 1 1 calc R . .
C44 C -0.1625(4) 0.4210(4) 0.0932(2) 0.0946(16) Uani 1 1 d U . .
H44A H -0.2448 0.3978 0.1152 0.142 Uiso 1 1 calc R C .
H44B H -0.1103 0.3699 0.0680 0.142 Uiso 1 1 calc R . .
H44C H -0.1674 0.4842 0.0587 0.142 Uiso 1 1 calc R . .
C45 C 0.0134(3) 0.4858(3) 0.1181(2) 0.0754(12) Uani 1 1 d U . .
H45A H -0.0012 0.5531 0.0903 0.113 Uiso 1 1 calc R C .
H45B H 0.0679 0.4435 0.0860 0.113 Uiso 1 1 calc R . .
H45C H 0.0515 0.4914 0.1561 0.113 Uiso 1 1 calc R . .
C46 C -0.2194(2) 0.31033(19) 0.39789(13) 0.0284(6) Uani 1 1 d U . .
C47 C -0.2220(2) 0.28557(19) 0.47102(14) 0.0307(6) Uani 1 1 d U . .
C48 C -0.3210(2) 0.2436(2) 0.52317(14) 0.0342(6) Uani 1 1 d U . .
H48 H -0.3204 0.2276 0.5727 0.041 Uiso 1 1 calc R . .
C49 C -0.4209(2) 0.2254(2) 0.50145(14) 0.0333(6) Uani 1 1 d U . .
C50 C -0.4239(2) 0.2482(2) 0.43025(14) 0.0343(6) Uani 1 1 d U . .
H50 H -0.4931 0.2360 0.4160 0.041 Uiso 1 1 calc R . .
C51 C -0.3227(2) 0.2897(2) 0.37962(13) 0.0306(6) Uani 1 1 d U . .
C52 C -0.1173(3) 0.2784(3) 0.56240(15) 0.0516(8) Uani 1 1 d U . .
H52A H -0.1864 0.3137 0.5923 0.077 Uiso 1 1 calc R . .
H52B H -0.0402 0.2965 0.5675 0.077 Uiso 1 1 calc R . .
H52C H -0.1230 0.2054 0.5781 0.077 Uiso 1 1 calc R . .
C53 C -0.6028(3) 0.1386(2) 0.53699(18) 0.0522(8) Uani 1 1 d U . .
H53A H -0.6519 0.1915 0.5123 0.078 Uiso 1 1 calc R . .
H53B H -0.6564 0.1017 0.5805 0.078 Uiso 1 1 calc R . .
H53C H -0.5612 0.0920 0.5046 0.078 Uiso 1 1 calc R . .
C54 C -0.4235(3) 0.3302(3) 0.28333(16) 0.0522(8) Uani 1 1 d U . .
H54A H -0.4646 0.2681 0.2926 0.078 Uiso 1 1 calc R . .
H54B H -0.4035 0.3584 0.2314 0.078 Uiso 1 1 calc R . .
H54C H -0.4779 0.3792 0.3098 0.078 Uiso 1 1 calc R . .
C55 C 0.0466(2) 0.30684(19) 0.28544(12) 0.0269(5) Uani 1 1 d U . .
C56 C 0.1410(2) 0.4005(2) 0.35787(14) 0.0335(6) Uani 1 1 d U . .
C57 C 0.0858(2) 0.4740(2) 0.40814(16) 0.0402(7) Uani 1 1 d U . .
H57A H 0.0560 0.5368 0.3809 0.060 Uiso 1 1 calc R . .
H57B H 0.1483 0.4882 0.4297 0.060 Uiso 1 1 calc R . .
H57C H 0.0174 0.4446 0.4465 0.060 Uiso 1 1 calc R . .
C58 C 0.2468(2) 0.4444(2) 0.29770(17) 0.0485(8) Uani 1 1 d U . .
H58A H 0.2825 0.3952 0.2663 0.073 Uiso 1 1 calc R . .
H58B H 0.3093 0.4601 0.3186 0.073 Uiso 1 1 calc R . .
H58C H 0.2169 0.5061 0.2694 0.073 Uiso 1 1 calc R . .
C59 C 0.1865(3) 0.3006(2) 0.39953(16) 0.0480(8) Uani 1 1 d U . .
H59A H 0.1178 0.2712 0.4376 0.072 Uiso 1 1 calc R . .
H59B H 0.2495 0.3131 0.4213 0.072 Uiso 1 1 calc R . .
H59C H 0.2213 0.2538 0.3663 0.072 Uiso 1 1 calc R . .

loop_
_atom_site_aniso_label
_atom_site_aniso_U_11
_atom_site_aniso_U_22
_atom_site_aniso_U_33
_atom_site_aniso_U_23
_atom_site_aniso_U_13
_atom_site_aniso_U_12
Si1 0.0203(3) 0.0374(4) 0.0308(4) -0.0095(3) -0.0013(3) -0.0045(3)
Si2 0.0188(3) 0.0292(4) 0.0307(4) -0.0047(3) -0.0043(3) -0.0027(3)
O1 0.0374(10) 0.0497(12) 0.0340(10) -0.0026(9) -0.0102(8) -0.0156(9)
O2 0.0301(10) 0.0459(12) 0.0469(11) -0.0005(10) 0.0067(8) -0.0126(9)
O3 0.0266(9) 0.0500(12) 0.0372(10) -0.0092(9) -0.0075(8) -0.0096(9)
N1 0.0213(10) 0.0306(12) 0.0360(12) -0.0093(10) -0.0070(9) -0.0015(9)
C1 0.0244(12) 0.0424(16) 0.0323(14) -0.0165(12) -0.0039(11) -0.0045(12)
C2 0.0262(13) 0.062(2) 0.0337(14) -0.0136(14) -0.0031(11) -0.0115(13)
C3 0.0221(13) 0.083(2) 0.0470(17) -0.0276(17) 0.0026(12) -0.0151(15)
C4 0.0217(13) 0.081(3) 0.069(2) -0.050(2) -0.0033(14) -0.0047(15)
C5 0.0317(15) 0.056(2) 0.076(2) -0.0385(18) -0.0200(15) 0.0099(14)
C6 0.0294(13) 0.0399(16) 0.0475(16) -0.0236(14) -0.0085(12) 0.0029(12)
C7 0.0310(15) 0.073(2) 0.0446(17) 0.0123(17) -0.0034(13) -0.0177(15)
C8 0.062(2) 0.136(4) 0.0439(19) 0.025(2) -0.0120(17) -0.041(2)
C9 0.0446(18) 0.068(2) 0.072(2) 0.0121(19) 0.0020(16) -0.0252(18)
C10A 0.023(3) 0.064(6) 0.077(6) -0.032(5) -0.004(4) -0.001(4)
C11A 0.012(4) 0.095(9) 0.108(9) -0.037(7) -0.013(6) 0.004(6)
C10B 0.0222(18) 0.068(5) 0.077(4) -0.036(4) -0.007(2) 0.006(3)
C11B 0.029(2) 0.115(6) 0.091(4) -0.030(4) -0.019(3) 0.019(3)
C12 0.045(2) 0.104(3) 0.100(3) -0.063(3) 0.0064(19) 0.006(2)
C13 0.0421(16) 0.0335(16) 0.0572(18) -0.0146(14) -0.0147(14) 0.0073(13)
C14 0.068(2) 0.049(2) 0.069(2) -0.0132(18) -0.0318(18) 0.0155(18)
C15 0.056(2) 0.0368(18) 0.079(2) -0.0178(17) -0.0130(18) 0.0041(16)
C16 0.0217(12) 0.0474(18) 0.0480(16) -0.0229(14) -0.0023(12) -0.0020(12)
C17 0.0307(14) 0.0425(18) 0.066(2) -0.0236(16) 0.0018(14) -0.0073(13)
C18 0.0450(18) 0.045(2) 0.091(3) -0.0294(19) 0.0001(17) -0.0118(16)
C19 0.051(2) 0.060(2) 0.106(3) -0.048(2) -0.014(2) -0.0053(18)
C20 0.0473(19) 0.075(2) 0.081(2) -0.055(2) -0.0112(17) 0.0048(18)
C21 0.0278(14) 0.069(2) 0.0551(18) -0.0358(17) -0.0058(13) -0.0020(15)
C22 0.0540(19) 0.0402(19) 0.065(2) -0.0179(16) 0.0232(16) -0.0186(16)
C23 0.055(2) 0.063(3) 0.131(4) -0.042(3) 0.033(2) -0.017(2)
C24 0.105(4) 0.169(5) 0.065(3) -0.017(3) 0.017(2) 0.014(4)
C25A 0.076(5) 0.065(4) 0.145(6) -0.065(4) -0.030(4) -0.003(4)
C26A 0.053(4) 0.044(4) 0.099(6) -0.032(5) -0.022(4) -0.022(4)
C27A 0.078(5) 0.066(6) 0.169(8) -0.045(6) -0.015(6) 0.000(5)
C25B 0.081(5) 0.062(3) 0.138(5) -0.061(4) -0.035(4) 0.007(4)
C26B 0.126(7) 0.075(5) 0.124(6) -0.023(5) -0.072(5) -0.003(5)
C27B 0.052(4) 0.047(4) 0.113(6) -0.031(4) -0.032(4) 0.000(3)
C28 0.0391(16) 0.093(3) 0.0427(17) -0.0345(18) -0.0041(13) -0.0084(17)
C29 0.0385(17) 0.128(4) 0.062(2) -0.052(2) -0.0008(15) -0.005(2)
C30 0.055(2) 0.136(4) 0.054(2) -0.037(2) -0.0157(17) -0.006(2)
C31 0.0228(12) 0.0319(15) 0.0436(15) 0.0005(12) -0.0095(11) -0.0079(11)
C32 0.0263(13) 0.0287(15) 0.0588(18) -0.0035(14) -0.0120(13) -0.0029(12)
C33 0.0393(17) 0.0360(18) 0.094(3) -0.0081(18) -0.0250(17) 0.0048(14)
C34 0.052(2) 0.042(2) 0.105(3) 0.012(2) -0.047(2) -0.0021(16)
C35 0.0502(19) 0.055(2) 0.068(2) 0.0121(18) -0.0328(17) -0.0076(16)
C36 0.0344(14) 0.0429(18) 0.0472(16) 0.0074(14) -0.0183(13) -0.0119(13)
C37 0.0276(14) 0.0336(16) 0.0582(18) -0.0154(14) -0.0019(13) 0.0013(12)
C38 0.0341(16) 0.048(2) 0.077(2) -0.0167(18) 0.0054(15) 0.0023(15)
C39 0.0462(17) 0.0397(18) 0.066(2) -0.0200(16) -0.0101(15) -0.0013(15)
C40A 0.087(3) 0.043(3) 0.113(5) -0.013(3) -0.071(4) 0.017(3)
C41A 0.077(4) 0.054(3) 0.079(4) 0.009(3) -0.006(3) 0.027(3)
C42A 0.050(3) 0.060(3) 0.132(6) -0.046(4) -0.053(3) 0.025(2)
C40B 0.085(5) 0.037(5) 0.101(7) -0.018(5) -0.071(5) 0.012(4)
C41B 0.073(7) 0.059(8) 0.074(7) -0.001(6) -0.022(6) 0.030(6)
C42B 0.054(7) 0.082(8) 0.158(12) -0.029(9) -0.060(8) 0.017(6)
C43 0.0426(16) 0.069(2) 0.0346(15) 0.0023(15) -0.0148(13) -0.0070(16)
C44 0.064(2) 0.176(5) 0.056(2) -0.040(3) -0.0263(19) 0.003(3)
C45 0.0440(19) 0.091(3) 0.075(2) 0.014(2) -0.0088(17) -0.0103(19)
C46 0.0208(11) 0.0288(14) 0.0350(14) -0.0100(12) -0.0037(10) -0.0007(11)
C47 0.0270(13) 0.0275(14) 0.0355(14) -0.0064(12) -0.0033(11) -0.0043(11)
C48 0.0347(14) 0.0333(15) 0.0303(14) -0.0033(12) -0.0031(11) -0.0036(12)
C49 0.0254(13) 0.0285(15) 0.0383(15) -0.0047(12) 0.0043(11) -0.0041(11)
C50 0.0211(12) 0.0355(16) 0.0443(15) -0.0099(13) -0.0027(11) -0.0041(12)
C51 0.0235(12) 0.0332(15) 0.0327(14) -0.0076(12) -0.0013(10) -0.0045(11)
C52 0.0593(19) 0.062(2) 0.0372(16) 0.0021(16) -0.0182(14) -0.0253(17)
C53 0.0349(15) 0.0456(19) 0.066(2) -0.0035(16) 0.0042(14) -0.0177(15)
C54 0.0356(16) 0.076(2) 0.0486(18) -0.0113(17) -0.0169(14) -0.0061(16)
C55 0.0220(11) 0.0312(14) 0.0261(13) -0.0035(11) -0.0037(10) -0.0060(11)
C56 0.0239(12) 0.0378(16) 0.0426(15) -0.0127(13) -0.0117(11) -0.0007(12)
C57 0.0311(14) 0.0412(17) 0.0546(18) -0.0208(15) -0.0127(13) -0.0013(13)
C58 0.0258(14) 0.059(2) 0.064(2) -0.0195(17) -0.0060(13) -0.0119(14)
C59 0.0515(18) 0.0470(19) 0.0544(19) -0.0197(15) -0.0279(15) 0.0127(15)

loop_
_atom_type_symbol
_atom_type_description
_atom_type_scat_dispersion_real
_atom_type_scat_dispersion_imag
_atom_type_scat_source
C C 0.0033 0.0016 'International Tables Vol C Tables 4.2.6.8 and 6.1.1.4'
H H 0.0000 0.0000 'International Tables Vol C Tables 4.2.6.8 and 6.1.1.4'
N N 0.0061 0.0033 'International Tables Vol C Tables 4.2.6.8 and 6.1.1.4'
O O 0.0106 0.0060 'International Tables Vol C Tables 4.2.6.8 and 6.1.1.4'
Si Si 0.0817 0.0704 'International Tables Vol C Tables 4.2.6.8 and 6.1.1.4'

loop_
_geom_angle_atom_site_label_1
_geom_angle_atom_site_label_2
_geom_angle_atom_site_label_3
_geom_angle
C55 Si1 C16 118.57(12)
C55 Si1 C1 125.34(11)
C16 Si1 C1 109.14(12)
N1 Si2 C55 46.90(10)
N1 Si2 C46 123.21(11)
C55 Si2 C46 120.12(12)
N1 Si2 C31 118.98(11)
C55 Si2 C31 128.94(12)
C46 Si2 C31 107.27(11)
C47 O1 C52 117.7(2)
C49 O2 C53 116.7(2)
C51 O3 C54 118.4(2)
C55 N1 C56 129.0(2)
C55 N1 Si2 71.69(13)
C56 N1 Si2 155.60(18)
C6 C1 C2 117.6(2)
C6 C1 Si1 120.77(19)
C2 C1 Si1 120.4(2)
C3 C2 C1 119.1(3)
C3 C2 C7 117.4(3)
C1 C2 C7 123.5(2)
C4 C3 C2 123.4(3)
C4 C3 H3 118.3
C2 C3 H3 118.3
C3 C4 C5 117.5(3)
C3 C4 C10B 115.6(4)
C5 C4 C10B 126.9(4)
C3 C4 C10A 139.2(6)
C5 C4 C10A 103.2(6)
C10B C4 C10A 23.7(5)
C4 C5 C6 122.0(3)
C4 C5 H5 119.0
C6 C5 H5 119.0
C5 C6 C1 120.2(3)
C5 C6 C13 117.9(3)
C1 C6 C13 121.9(2)
C2 C7 C8 113.0(3)
C2 C7 C9 111.4(3)
C8 C7 C9 108.7(3)
C2 C7 H7 107.8
C8 C7 H7 107.8
C9 C7 H7 107.8
C7 C8 H8A 109.5
C7 C8 H8B 109.5
H8A C8 H8B 109.5
C7 C8 H8C 109.5
H8A C8 H8C 109.5
H8B C8 H8C 109.5
C7 C9 H9A 109.5
C7 C9 H9B 109.5
H9A C9 H9B 109.5
C7 C9 H9C 109.5
H9A C9 H9C 109.5
H9B C9 H9C 109.5
C12 C10A C11A 115.9(11)
C12 C10A C4 103.4(10)
C11A C10A C4 102.2(11)
C12 C10A H10A 111.5
C11A C10A H10A 111.5
C4 C10A H10A 111.5
C10A C11A H11A 109.5
C10A C11A H11B 109.5
H11A C11A H11B 109.5
C10A C11A H11C 109.5
H11A C11A H11C 109.5
H11B C11A H11C 109.5
C12 C10B C11B 111.1(5)
C12 C10B C4 110.6(4)
C11B C10B C4 110.5(5)
C12 C10B H10B 108.2
C11B C10B H10B 108.2
C4 C10B H10B 108.2
C10B C11B H11D 109.5
C10B C11B H11E 109.5
H11D C11B H11E 109.5
C10B C11B H11F 109.5
H11D C11B H11F 109.5
H11E C11B H11F 109.5
C10B C12 C10A 25.5(6)
C10B C12 H12A 101.1
C10A C12 H12A 109.5
C10B C12 H12B 133.9
C10A C12 H12B 109.5
H12A C12 H12B 109.5
C10B C12 H12C 90.9
C10A C12 H12C 109.5
H12A C12 H12C 109.5
H12B C12 H12C 109.5
C6 C13 C15 112.2(3)
C6 C13 C14 111.8(3)
C15 C13 C14 110.2(3)
C6 C13 H13 107.5
C15 C13 H13 107.5
C14 C13 H13 107.5
C13 C14 H14A 109.5
C13 C14 H14B 109.5
H14A C14 H14B 109.5
C13 C14 H14C 109.5
H14A C14 H14C 109.5
H14B C14 H14C 109.5
C13 C15 H15A 109.5
C13 C15 H15B 109.5
H15A C15 H15B 109.5
C13 C15 H15C 109.5
H15A C15 H15C 109.5
H15B C15 H15C 109.5
C21 C16 C17 117.1(3)
C21 C16 Si1 116.9(2)
C17 C16 Si1 125.4(2)
C18 C17 C16 119.5(3)
C18 C17 C22 116.8(3)
C16 C17 C22 123.7(3)
C19 C18 C17 123.7(3)
C19 C18 H18 118.1
C17 C18 H18 118.1
C18 C19 C20 117.0(3)
C18 C19 C25A 124.4(8)
C20 C19 C25A 118.6(7)
C18 C19 C25B 116.6(6)
C20 C19 C25B 126.2(6)
C25A C19 C25B 10.6(8)
C19 C20 C21 122.5(3)
C19 C20 H20 118.7
C21 C20 H20 118.7
C20 C21 C16 120.0(3)
C20 C21 C28 117.9(3)
C16 C21 C28 122.0(3)
C23 C22 C24 108.0(3)
C23 C22 C17 110.2(3)
C24 C22 C17 112.8(3)
C23 C22 H22 108.6
C24 C22 H22 108.6
C17 C22 H22 108.6
C22 C23 H23A 109.5
C22 C23 H23B 109.5
H23A C23 H23B 109.5
C22 C23 H23C 109.5
H23A C23 H23C 109.5
H23B C23 H23C 109.5
C22 C24 H24A 109.5
C22 C24 H24B 109.5
H24A C24 H24B 109.5
C22 C24 H24C 109.5
H24A C24 H24C 109.5
H24B C24 H24C 109.5
C27A C25A C26A 124.0(11)
C27A C25A C19 119.1(11)
C26A C25A C19 108.1(9)
C27A C25A H25A 99.9
C26A C25A H25A 99.9
C19 C25A H25A 99.9
C25A C26A H26A 109.5
C25A C26A H26B 109.5
H26A C26A H26B 109.5
C25A C26A H26C 109.5
H26A C26A H26C 109.5
H26B C26A H26C 109.5
C25A C27A H27A 109.5
C25A C27A H27B 109.5
H27A C27A H27B 109.5
C25A C27A H27C 109.5
H27A C27A H27C 109.5
H27B C27A H27C 109.5
C26B C25B C27B 116.6(9)
C26B C25B C19 115.0(10)
C27B C25B C19 109.5(8)
C26B C25B H25B 104.8
C27B C25B H25B 104.8
C19 C25B H25B 104.8
C25B C26B H26D 109.5
C25B C26B H26E 109.5
H26D C26B H26E 109.5
C25B C26B H26F 109.5
H26D C26B H26F 109.5
H26E C26B H26F 109.5
C25B C27B H27D 109.5
C25B C27B H27E 109.5
H27D C27B H27E 109.5
C25B C27B H27F 109.5
H27D C27B H27F 109.5
H27E C27B H27F 109.5
C21 C28 C30 111.3(3)
C21 C28 C29 113.4(3)
C30 C28 C29 110.9(3)
C21 C28 H28 106.9
C30 C28 H28 106.9
C29 C28 H28 106.9
C28 C29 H29A 109.5
C28 C29 H29B 109.5
H29A C29 H29B 109.5
C28 C29 H29C 109.5
H29A C29 H29C 109.5
H29B C29 H29C 109.5
C28 C30 H30A 109.5
C28 C30 H30B 109.5
H30A C30 H30B 109.5
C28 C30 H30C 109.5
H30A C30 H30C 109.5
H30B C30 H30C 109.5
C36 C31 C32 118.4(2)
C36 C31 Si2 123.9(2)
C32 C31 Si2 116.9(2)
C33 C32 C31 119.6(3)
C33 C32 C37 118.2(3)
C31 C32 C37 122.2(2)
C34 C33 C32 122.0(3)
C34 C33 H33 119.0
C32 C33 H33 119.0
C35 C34 C33 118.0(3)
C35 C34 C40A 117.5(4)
C33 C34 C40A 124.5(4)
C35 C34 C40B 142.2(6)
C33 C34 C40B 99.7(6)
C40A C34 C40B 25.1(5)
C34 C35 C36 122.4(3)
C34 C35 H35 118.8
C36 C35 H35 118.8
C35 C36 C31 119.5(3)
C35 C36 C43 120.0(3)
C31 C36 C43 120.4(2)
C32 C37 C38 113.0(2)
C32 C37 C39 110.3(2)
C38 C37 C39 110.4(2)
C32 C37 H37 107.6
C38 C37 H37 107.6
C39 C37 H37 107.6
C37 C38 H38A 109.5
C37 C38 H38B 109.5
H38A C38 H38B 109.5
C37 C38 H38C 109.5
H38A C38 H38C 109.5
H38B C38 H38C 109.5
C37 C39 H39A 109.5
C37 C39 H39B 109.5
H39A C39 H39B 109.5
C37 C39 H39C 109.5
H39A C39 H39C 109.5
H39B C39 H39C 109.5
C41A C40A C34 107.8(4)
C41A C40A C42A 117.8(5)
C34 C40A C42A 108.9(5)
C41A C40A H40A 107.3
C34 C40A H40A 107.3
C42A C40A H40A 107.3
C40A C41A H41A 109.5
C40A C41A H41B 109.5
H41A C41A H41B 109.5
C40A C41A H41C 109.5
H41A C41A H41C 109.5
H41B C41A H41C 109.5
C40A C42A H42A 109.5
C40A C42A H42B 109.5
H42A C42A H42B 109.5
C40A C42A H42C 109.4
H42A C42A H42C 109.5
H42B C42A H42C 109.5
C41B C40B C42B 72.6(14)
C41B C40B C34 99.3(12)
C42B C40B C34 99.6(13)
C41B C40B H40B 124.1
C42B C40B H40B 124.2
C34 C40B H40B 124.1
C40B C41B H41D 109.5
C40B C41B H41E 109.5
H41D C41B H41E 109.5
C40B C41B H41F 109.5
H41D C41B H41F 109.5
H41E C41B H41F 109.5
C40B C42B H42D 109.5
C40B C42B H42E 109.6
H42D C42B H42E 109.5
C40B C42B H42F 109.4
H42D C42B H42F 109.5
H42E C42B H42F 109.5
C36 C43 C45 109.2(3)
C36 C43 C44 114.8(3)
C45 C43 C44 109.7(3)
C36 C43 H43 107.6
C45 C43 H43 107.6
C44 C43 H43 107.6
C43 C44 H44A 109.5
C43 C44 H44B 109.5
H44A C44 H44B 109.5
C43 C44 H44C 109.5
H44A C44 H44C 109.5
H44B C44 H44C 109.5
C43 C45 H45A 109.5
C43 C45 H45B 109.5
H45A C45 H45B 109.5
C43 C45 H45C 109.5
H45A C45 H45C 109.5
H45B C45 H45C 109.5
C47 C46 C51 116.1(2)
C47 C46 Si2 128.47(19)
C51 C46 Si2 115.30(19)
O1 C47 C48 121.6(2)
O1 C47 C46 115.9(2)
C48 C47 C46 122.5(2)
C47 C48 C49 118.5(2)
C47 C48 H48 120.7
C49 C48 H48 120.7
C50 C49 O2 123.9(2)
C50 C49 C48 121.7(2)
O2 C49 C48 114.3(2)
C49 C50 C51 117.9(2)
C49 C50 H50 121.0
C51 C50 H50 121.0
O3 C51 C50 122.3(2)
O3 C51 C46 114.4(2)
C50 C51 C46 123.2(2)
O1 C52 H52A 109.5
O1 C52 H52B 109.5
H52A C52 H52B 109.5
O1 C52 H52C 109.5
H52A C52 H52C 109.5
H52B C52 H52C 109.5
O2 C53 H53A 109.5
O2 C53 H53B 109.5
H53A C53 H53B 109.5
O2 C53 H53C 109.5
H53A C53 H53C 109.5
H53B C53 H53C 109.5
O3 C54 H54A 109.5
O3 C54 H54B 109.5
H54A C54 H54B 109.5
O3 C54 H54C 109.5
H54A C54 H54C 109.5
H54B C54 H54C 109.5
N1 C55 Si1 142.65(18)
N1 C55 Si2 61.41(12)
Si1 C55 Si2 153.58(15)
N1 C56 C57 108.1(2)
N1 C56 C58 108.6(2)
C57 C56 C58 110.6(2)
N1 C56 C59 109.5(2)
C57 C56 C59 110.6(2)
C58 C56 C59 109.4(2)
C56 C57 H57A 109.5
C56 C57 H57B 109.5
H57A C57 H57B 109.5
C56 C57 H57C 109.5
H57A C57 H57C 109.5
H57B C57 H57C 109.5
C56 C58 H58A 109.5
C56 C58 H58B 109.5
H58A C58 H58B 109.5
C56 C58 H58C 109.5
H58A C58 H58C 109.5
H58B C58 H58C 109.5
C56 C59 H59A 109.5
C56 C59 H59B 109.5
H59A C59 H59B 109.5
C56 C59 H59C 109.5
H59A C59 H59C 109.5
H59B C59 H59C 109.5

loop_
_geom_bond_atom_site_label_1
_geom_bond_atom_site_label_2
_geom_bond_distance
Si1 C55 1.738(3)
Si1 C16 1.894(3)
Si1 C1 1.909(3)
Si2 N1 1.707(2)
Si2 C55 1.846(3)
Si2 C46 1.866(3)
Si2 C31 1.873(3)
O1 C47 1.372(3)
O1 C52 1.422(3)
O2 C49 1.373(3)
O2 C53 1.422(4)
O3 C51 1.370(3)
O3 C54 1.428(3)
N1 C55 1.420(3)
N1 C56 1.467(3)
C1 C6 1.414(4)
C1 C2 1.422(4)
C2 C3 1.399(4)
C2 C7 1.511(4)
C3 C4 1.371(5)
C3 H3 0.9500
C4 C5 1.381(5)
C4 C10B 1.520(6)
C4 C10A 1.649(19)
C5 C6 1.402(4)
C5 H5 0.9500
C6 C13 1.512(4)
C7 C8 1.530(5)
C7 C9 1.547(5)
C7 H7 1.0000
C8 H8A 0.9800
C8 H8B 0.9800
C8 H8C 0.9800
C9 H9A 0.9800
C9 H9B 0.9800
C9 H9C 0.9800
C10A C12 1.508(8)
C10A C11A 1.508(8)
C10A H10A 1.0000
C11A H11A 0.9800
C11A H11B 0.9800
C11A H11C 0.9800
C10B C12 1.494(5)
C10B C11B 1.508(6)
C10B H10B 1.0000
C11B H11D 0.9800
C11B H11E 0.9800
C11B H11F 0.9800
C12 H12A 0.9800
C12 H12B 0.9800
C12 H12C 0.9800
C13 C15 1.528(4)
C13 C14 1.542(4)
C13 H13 1.0000
C14 H14A 0.9800
C14 H14B 0.9800
C14 H14C 0.9800
C15 H15A 0.9800
C15 H15B 0.9800
C15 H15C 0.9800
C16 C21 1.418(4)
C16 C17 1.419(4)
C17 C18 1.396(4)
C17 C22 1.522(4)
C18 C19 1.368(5)
C18 H18 0.9500
C19 C20 1.379(5)
C19 C25A 1.515(18)
C19 C25B 1.544(16)
C20 C21 1.405(5)
C20 H20 0.9500
C21 C28 1.509(5)
C22 C23 1.511(5)
C22 C24 1.521(6)
C22 H22 1.0000
C23 H23A 0.9800
C23 H23B 0.9800
C23 H23C 0.9800
C24 H24A 0.9800
C24 H24B 0.9800
C24 H24C 0.9800
C25A C27A 1.449(7)
C25A C26A 1.462(8)
C25A H25A 1.0000
C26A H26A 0.9800
C26A H26B 0.9800
C26A H26C 0.9800
C27A H27A 0.9800
C27A H27B 0.9800
C27A H27C 0.9800
C25B C26B 1.451(7)
C25B C27B 1.455(8)
C25B H25B 1.0000
C26B H26D 0.9800
C26B H26E 0.9800
C26B H26F 0.9800
C27B H27D 0.9800
C27B H27E 0.9800
C27B H27F 0.9800
C28 C30 1.528(4)
C28 C29 1.539(4)
C28 H28 1.0000
C29 H29A 0.9800
C29 H29B 0.9800
C29 H29C 0.9800
C30 H30A 0.9800
C30 H30B 0.9800
C30 H30C 0.9800
C31 C36 1.416(4)
C31 C32 1.418(4)
C32 C33 1.396(4)
C32 C37 1.514(4)
C33 C34 1.385(5)
C33 H33 0.9500
C34 C35 1.385(5)
C34 C40A 1.536(6)
C34 C40B 1.67(2)
C35 C36 1.391(4)
C35 H35 0.9500
C36 C43 1.514(4)
C37 C38 1.531(4)
C37 C39 1.531(4)
C37 H37 1.0000
C38 H38A 0.9800
C38 H38B 0.9800
C38 H38C 0.9800
C39 H39A 0.9800
C39 H39B 0.9800
C39 H39C 0.9800
C40A C41A 1.528(6)
C40A C42A 1.557(6)
C40A H40A 1.0000
C41A H41A 0.9800
C41A H41B 0.9800
C41A H41C 0.9800
C42A H42A 0.9800
C42A H42B 0.9800
C42A H42C 0.9800
C40B C41B 1.538(9)
C40B C42B 1.537(9)
C40B H40B 1.0000
C41B H41D 0.9800
C41B H41E 0.9800
C41B H41F 0.9800
C42B H42D 0.9800
C42B H42E 0.9800
C42B H42F 0.9800
C43 C45 1.517(4)
C43 C44 1.533(4)
C43 H43 1.0000
C44 H44A 0.9800
C44 H44B 0.9800
C44 H44C 0.9800
C45 H45A 0.9800
C45 H45B 0.9800
C45 H45C 0.9800
C46 C47 1.393(4)
C46 C51 1.398(3)
C47 C48 1.386(3)
C48 C49 1.388(4)
C48 H48 0.9500
C49 C50 1.373(4)
C50 C51 1.389(3)
C50 H50 0.9500
C52 H52A 0.9800
C52 H52B 0.9800
C52 H52C 0.9800
C53 H53A 0.9800
C53 H53B 0.9800
C53 H53C 0.9800
C54 H54A 0.9800
C54 H54B 0.9800
C54 H54C 0.9800
C56 C57 1.512(4)
C56 C58 1.516(4)
C56 C59 1.536(4)
C57 H57A 0.9800
C57 H57B 0.9800
C57 H57C 0.9800
C58 H58A 0.9800
C58 H58B 0.9800
C58 H58C 0.9800
C59 H59A 0.9800
C59 H59B 0.9800
C59 H59C 0.9800
